data_7160502
loop_
_publ_author_name
'Chang, Meng-Yang'
'Hsueh, Nai-Chen'

_publ_section_title
;
 K<sub>2</sub>CO<sub>3</sub>/TFAA-activated diarylation of
 &#x3b1;-sulfonyl <i>o</i>-hydroxyacetophenones with <i>o</i>-nitroaryl
 disulfides to construct sulfonyl bis-<i>o</i>-nitroaryl acetophenones.
;
_journal_issue 19
_journal_name_full 'Organic &amp; biomolecular chemistry'
_journal_page_first 4751
_journal_page_last 4757
_journal_paper_doi 10.1039/d5ob00380f
_journal_volume 23
_journal_year 2025
_chemical_formula_moiety '0.4(C27 H17 F3 N2 O8 S)'
_chemical_formula_sum 'C10.8 H6.8 F1.2 N0.8 O3.2 S0.4'
_chemical_formula_weight 234.59
_space_group_crystal_system triclinic
_space_group_IT_number 2
_space_group_name_Hall '-P 1'
_space_group_name_H-M_alt 'P -1'
_atom_sites_solution_hydrogens geom
_atom_sites_solution_primary dual
_audit_creation_date 2022-10-25
_audit_creation_method
;
Olex2 1.5
(compiled 2022.04.07 svn.rca3783a0 for OlexSys, GUI svn.r6498)
;
_audit_update_record
;
2023-02-25 deposited with the CCDC.	2025-04-11 downloaded from the CCDC.
;
_cell_angle_alpha 104.0290(10)
_cell_angle_beta 91.0020(10)
_cell_angle_gamma 107.6750(10)
_cell_formula_units_Z 5
_cell_length_a 8.30070(10)
_cell_length_b 9.92720(10)
_cell_length_c 16.4260(2)
_cell_measurement_reflns_used 33248
_cell_measurement_temperature 135(2)
_cell_measurement_theta_max 27.0080
_cell_measurement_theta_min 2.2180
_cell_volume 1245.10(3)
_computing_cell_refinement 'CrysAlisPro 1.171.41.123a (Rigaku OD, 2022)'
_computing_data_collection 'CrysAlisPro 1.171.41.123a (Rigaku OD, 2022)'
_computing_data_reduction 'CrysAlisPro 1.171.41.123a (Rigaku OD, 2022)'
_computing_molecular_graphics 'Olex2 1.5 (Dolomanov et al., 2009)'
_computing_publication_material 'Olex2 1.5 (Dolomanov et al., 2009)'
_computing_structure_refinement 'SHELXL 2018/3 (Sheldrick, 2015)'
_computing_structure_solution 'SHELXT 2018/2 (Sheldrick, 2018)'
_diffrn_ambient_temperature 135(2)
_diffrn_detector 'Hybrid Pixel Array Detector'
_diffrn_detector_area_resol_mean 10.0000
_diffrn_measured_fraction_theta_full 0.998
_diffrn_measured_fraction_theta_max 0.959
_diffrn_measurement_details
;
List of Runs (angles in degrees, time in seconds):

  # Type    Start    End  Width  t~exp~   \w     \q     \k     \f   Frames
#--------------------------------------------------------------------------
  1  \w    -79.00 100.00   0.50    5.31    --   10.60 -24.00 -49.00  358
  2  \w   -100.00  78.00   0.50    5.31    --  -10.90 -24.00 -49.00  356
  3  \w   -100.00  78.00   0.50    5.31    --  -10.90  24.00 114.00  356
  4  \w    -79.00 100.00   0.50    5.31    --   10.60  24.00 114.00  358
  5  \w    -15.00 100.00   0.50    5.31    --   10.60  77.00 -60.00  230
  6  \w    -15.00 100.00   0.50    5.31    --   10.60  77.00-150.00  230
  7  \w    -15.00 100.00   0.50    5.31    --   10.60  77.00 120.00  230
  8  \w    -17.00 100.00   0.50    5.31    --   10.60  82.00  30.00  234
  9  \w    -15.00 100.00   0.50    5.31    --   10.60  77.00-180.00  230
 10  \w    -17.00 100.00   0.50    5.31    --   10.60  82.00 150.00  234
 11  \w    -17.00 100.00   0.50    5.31    --   10.60  82.00 -90.00  234
 12  \w    -17.00 100.00   0.50    5.31    --   10.60  82.00-120.00  234
 13  \w    -15.00 100.00   0.50    5.31    --   10.60  77.00   0.00  230
 14  \w   -100.00  20.00   0.50    5.31    --  -10.90 -57.00 -30.00  240
 15  \w   -100.00  17.00   0.50    5.31    --  -10.90 -82.00 -30.00  234
 16  \w   -100.00  17.00   0.50    5.31    --  -10.90 -82.00-150.00  234
 17  \w   -100.00  17.00   0.50    5.31    --  -10.90 -82.00 -60.00  234
 18  \w    -79.00  41.00   0.50    5.31    --   10.60 -57.00-150.00  240
 19  \w    -79.00  36.00   0.50    5.31    --   10.60 -77.00 -60.00  230
 20  \w    -79.00 -54.00   0.50    5.31    --   10.60 -82.00  90.00   50
 21  \w    -38.00  79.00   0.50    5.31    --  -10.90  82.00 150.00  234
;
_diffrn_measurement_device 'four-circle diffractometer'
_diffrn_measurement_device_type 'XtaLAB Pro II AFC12 (RINC): Kappa single'
_diffrn_measurement_method '\w scans'
_diffrn_orient_matrix_type 'CrysAlisPro convention (1999,Acta A55,543-557)'
_diffrn_orient_matrix_UB_11 -0.0301083000
_diffrn_orient_matrix_UB_12 -0.0662502000
_diffrn_orient_matrix_UB_13 0.0123752000
_diffrn_orient_matrix_UB_21 -0.0786423000
_diffrn_orient_matrix_UB_22 0.0128153000
_diffrn_orient_matrix_UB_23 0.0074919000
_diffrn_orient_matrix_UB_31 -0.0321092000
_diffrn_orient_matrix_UB_32 -0.0384442000
_diffrn_orient_matrix_UB_33 -0.0423227000
_diffrn_radiation_monochromator mirror
_diffrn_radiation_probe x-ray
_diffrn_radiation_type 'Mo K\a'
_diffrn_radiation_wavelength 0.71073
_diffrn_reflns_av_R_equivalents 0.0621
_diffrn_reflns_av_unetI/netI 0.0274
_diffrn_reflns_Laue_measured_fraction_full 0.998
_diffrn_reflns_Laue_measured_fraction_max 0.959
_diffrn_reflns_limit_h_max 10
_diffrn_reflns_limit_h_min -10
_diffrn_reflns_limit_k_max 12
_diffrn_reflns_limit_k_min -12
_diffrn_reflns_limit_l_max 20
_diffrn_reflns_limit_l_min -20
_diffrn_reflns_number 54640
_diffrn_reflns_point_group_measured_fraction_full 0.998
_diffrn_reflns_point_group_measured_fraction_max 0.959
_diffrn_reflns_theta_full 25.242
_diffrn_reflns_theta_max 27.127
_diffrn_reflns_theta_min 2.230
_diffrn_source 'micro-focus sealed X-ray tube'
_diffrn_source_type 'Rigaku (Mo) X-ray Source'
_exptl_absorpt_coefficient_mu 0.210
_exptl_absorpt_correction_T_max 1.00000
_exptl_absorpt_correction_T_min 0.64927
_exptl_absorpt_correction_type multi-scan
_exptl_absorpt_process_details
;
CrysAlisPro 1.171.41.123a (Rigaku Oxford Diffraction, 2022)
Empirical absorption correction using spherical harmonics,
implemented in SCALE3 ABSPACK scaling algorithm.
;
_exptl_crystal_colour 'light colourless'
_exptl_crystal_colour_modifier light
_exptl_crystal_colour_primary colourless
_exptl_crystal_density_diffrn 1.564
_exptl_crystal_description block
_exptl_crystal_F_000 600
_exptl_crystal_size_max 0.03
_exptl_crystal_size_mid 0.02
_exptl_crystal_size_min 0.02
_refine_diff_density_max 0.954
_refine_diff_density_min -0.649
_refine_diff_density_rms 0.061
_refine_ls_extinction_method none
_refine_ls_goodness_of_fit_ref 1.055
_refine_ls_hydrogen_treatment constr
_refine_ls_matrix_type full
_refine_ls_number_parameters 370
_refine_ls_number_reflns 5289
_refine_ls_number_restraints 0
_refine_ls_restrained_S_all 1.055
_refine_ls_R_factor_all 0.0564
_refine_ls_R_factor_gt 0.0493
_refine_ls_shift/su_max 0.001
_refine_ls_shift/su_mean 0.000
_refine_ls_structure_factor_coef Fsqd
_refine_ls_weighting_details 'w=1/[\s^2^(Fo^2^)+(0.0579P)^2^+1.2775P] where P=(Fo^2^+2Fc^2^)/3'
_refine_ls_weighting_scheme calc
_refine_ls_wR_factor_gt 0.1263
_refine_ls_wR_factor_ref 0.1309
_reflns_Friedel_coverage 0.000
_reflns_number_gt 4534
_reflns_number_total 5289
_reflns_threshold_expression 'I > 2\s(I)'
_cod_data_source_file d5ob00380f2.cif
_cod_data_source_block k11110-myc-f(lyf1006)_auto
_cod_depositor_comments 'Adding full bibliography for 7160498--7160503.cif.'
_cod_original_formula_sum 'C10.80 H6.80 F1.20 N0.80 O3.20 S0.40'
_cod_database_code 7160502
_shelx_shelxl_version_number 2018/3
_shelx_space_group_comment
;
The symmetry employed for this shelxl refinement is uniquely defined
by the following loop, which should always be used as a source of
symmetry information in preference to the above space-group names.
They are only intended as comments.
;
_shelx_estimated_absorpt_t_max 0.996
_shelx_estimated_absorpt_t_min 0.994
_olex2_refinement_description
;
1. Fixed Uiso
 At 1.2 times of:
  All C(H) groups
2.a Ternary CH refined with riding coordinates:
 C1(H1)
2.b Aromatic/amide H refined with riding coordinates:
 C6(H6), C22(H22), C5(H5), C7(H7), C8(H8), C14(H14), C16(H16), C17(H17),
 C19(H19), C26(H26), C11(H11), C24(H24), C13(H13), C12(H12), C18(H18), C25(H25)
;
_olex2_submission_special_instructions 'No special instructions were received'
_oxdiff_exptl_absorpt_empirical_details
;
Empirical correction (ABSPACK) includes:
- Absorption correction using spherical harmonics
- Frame scaling
;
_oxdiff_exptl_absorpt_empirical_full_max 3.626
_oxdiff_exptl_absorpt_empirical_full_min 0.551

loop_
_space_group_symop_operation_xyz
'x, y, z'
'-x, -y, -z'

loop_
_atom_site_label
_atom_site_type_symbol
_atom_site_fract_x
_atom_site_fract_y
_atom_site_fract_z
_atom_site_U_iso_or_equiv
_atom_site_adp_type
_atom_site_occupancy
_atom_site_site_symmetry_order
_atom_site_calc_flag
_atom_site_refinement_flags_posn
_atom_site_refinement_flags_adp
_atom_site_refinement_flags_occupancy
_atom_site_disorder_assembly
_atom_site_disorder_group
S1 S 0.21988(6) 0.83617(5) 0.18594(3) 0.02180(14) Uani 1 1 d . . . . .
O4 O 0.52768(19) 0.54352(15) 0.18168(9) 0.0274(3) Uani 1 1 d . . . . .
O1 O 0.07387(19) 0.70720(17) 0.16987(9) 0.0293(3) Uani 1 1 d . . . . .
O5 O 0.56308(19) 0.81168(17) 0.32750(9) 0.0277(3) Uani 1 1 d . . . . .
O2 O 0.2245(2) 0.94735(17) 0.14265(10) 0.0296(3) Uani 1 1 d . . . . .
O3 O 0.3259(2) 0.69810(16) 0.01513(9) 0.0318(4) Uani 1 1 d . . . . .
O6 O 0.8271(2) 0.82577(19) 0.31838(12) 0.0388(4) Uani 1 1 d . . . . .
N1 N 0.6977(2) 0.84658(19) 0.29535(11) 0.0251(4) Uani 1 1 d . . . . .
O7 O 0.3034(2) 0.4938(3) 0.29582(13) 0.0577(6) Uani 1 1 d . . . . .
F3 F 0.2460(3) 0.8695(2) 0.57157(12) 0.0929(9) Uani 1 1 d . . . . .
F1 F 0.1406(4) 0.68319(19) 0.47382(11) 0.0906(8) Uani 1 1 d . . . . .
N2 N 0.4222(3) 0.5108(2) 0.34676(14) 0.0407(5) Uani 1 1 d . . . . .
C9 C 0.6181(3) 0.4955(2) 0.23396(13) 0.0224(4) Uani 1 1 d . . . . .
C3 C 0.3156(3) 0.4992(2) 0.07139(12) 0.0212(4) Uani 1 1 d . . . . .
C1 C 0.4000(2) 0.7696(2) 0.16461(12) 0.0199(4) Uani 1 1 d . . . . .
H1 H 0.412072 0.715784 0.207353 0.024 Uiso 1 1 calc R U . . .
C15 C 0.5651(3) 0.8915(2) 0.16996(12) 0.0219(4) Uani 1 1 d . . . . .
C4 C 0.3999(2) 0.4432(2) 0.12307(12) 0.0211(4) Uani 1 1 d . . . . .
C21 C 0.2543(2) 0.9215(2) 0.29515(13) 0.0226(4) Uani 1 1 d . . . . .
C6 C 0.2318(3) 0.1982(2) 0.05146(13) 0.0265(4) Uani 1 1 d . . . . .
H6 H 0.201912 0.095718 0.045193 0.032 Uiso 1 1 calc R U . . .
C22 C 0.1952(3) 0.8376(2) 0.35125(13) 0.0234(4) Uani 1 1 d . . . . .
H22 H 0.138792 0.735287 0.331633 0.028 Uiso 1 1 calc R U . . .
C20 C 0.7056(3) 0.9218(2) 0.22773(13) 0.0242(4) Uani 1 1 d . . . . .
C5 C 0.3580(3) 0.2928(2) 0.11293(13) 0.0238(4) Uani 1 1 d . . . . .
H5 H 0.415839 0.255557 0.148095 0.029 Uiso 1 1 calc R U . . .
C2 C 0.3493(3) 0.6578(2) 0.07687(12) 0.0224(4) Uani 1 1 d . . . . .
C7 C 0.1477(3) 0.2507(2) -0.00143(14) 0.0288(5) Uani 1 1 d . . . . .
H7 H 0.062009 0.184801 -0.044078 0.035 Uiso 1 1 calc R U . . .
C8 C 0.1902(3) 0.3997(2) 0.00882(13) 0.0255(4) Uani 1 1 d . . . . .
H8 H 0.133115 0.435760 -0.027395 0.031 Uiso 1 1 calc R U . . .
C23 C 0.2205(3) 0.9072(2) 0.43692(13) 0.0261(4) Uani 1 1 d . . . . .
C14 C 0.7670(3) 0.4731(2) 0.20791(15) 0.0290(5) Uani 1 1 d . . . . .
H14 H 0.795212 0.476332 0.152463 0.035 Uiso 1 1 calc R U . . .
C16 C 0.5873(3) 0.9762(2) 0.11157(13) 0.0276(5) Uani 1 1 d . . . . .
H16 H 0.495519 0.959620 0.071104 0.033 Uiso 1 1 calc R U . . .
O8 O 0.4205(3) 0.5487(3) 0.42383(13) 0.0740(7) Uani 1 1 d . . . . .
C10 C 0.5776(3) 0.4888(2) 0.31507(14) 0.0291(5) Uani 1 1 d . . . . .
C17 C 0.7402(3) 1.0839(2) 0.11136(15) 0.0331(5) Uani 1 1 d . . . . .
H17 H 0.750637 1.141762 0.072183 0.040 Uiso 1 1 calc R U . . .
C19 C 0.8605(3) 1.0262(2) 0.22685(15) 0.0306(5) Uani 1 1 d . . . . .
H19 H 0.953834 1.041793 0.266189 0.037 Uiso 1 1 calc R U . . .
C26 C 0.3369(3) 1.0710(2) 0.32225(15) 0.0337(5) Uani 1 1 d . . . . .
H26 H 0.376561 1.126533 0.282795 0.040 Uiso 1 1 calc R U . . .
C27 C 0.1534(3) 0.8212(3) 0.49907(14) 0.0342(5) Uani 1 1 d . . . . .
C11 C 0.6880(3) 0.4627(3) 0.36977(15) 0.0377(6) Uani 1 1 d . . . . .
H11 H 0.661504 0.460341 0.425550 0.045 Uiso 1 1 calc R U . . .
C24 C 0.3025(3) 1.0566(3) 0.46504(15) 0.0380(6) Uani 1 1 d . . . . .
H24 H 0.318879 1.103164 0.523721 0.046 Uiso 1 1 calc R U . . .
C13 C 0.8756(3) 0.4460(3) 0.26227(18) 0.0369(5) Uani 1 1 d . . . . .
H13 H 0.978385 0.431364 0.243977 0.044 Uiso 1 1 calc R U . . .
C12 C 0.8359(3) 0.4402(3) 0.34224(17) 0.0398(6) Uani 1 1 d . . . . .
H12 H 0.910684 0.420560 0.378855 0.048 Uiso 1 1 calc R U . . .
C18 C 0.8775(3) 1.1071(2) 0.16827(16) 0.0353(5) Uani 1 1 d . . . . .
H18 H 0.983050 1.178585 0.166872 0.042 Uiso 1 1 calc R U . . .
F2 F 0.0033(4) 0.8225(5) 0.5172(2) 0.1564(17) Uani 1 1 d . . . . .
C25 C 0.3605(4) 1.1380(3) 0.40799(17) 0.0467(7) Uani 1 1 d . . . . .
H25 H 0.416872 1.240330 0.427630 0.056 Uiso 1 1 calc R U . . .

loop_
_atom_site_aniso_label
_atom_site_aniso_U_11
_atom_site_aniso_U_22
_atom_site_aniso_U_33
_atom_site_aniso_U_23
_atom_site_aniso_U_13
_atom_site_aniso_U_12
S1 0.0227(2) 0.0253(3) 0.0189(3) 0.00787(19) 0.00010(19) 0.00827(19)
O4 0.0318(8) 0.0220(7) 0.0278(8) 0.0077(6) -0.0090(6) 0.0074(6)
O1 0.0247(7) 0.0339(8) 0.0237(8) 0.0065(6) -0.0020(6) 0.0021(6)
O5 0.0297(8) 0.0331(8) 0.0198(7) 0.0071(6) 0.0011(6) 0.0090(6)
O2 0.0356(8) 0.0341(8) 0.0271(8) 0.0150(7) 0.0017(7) 0.0172(7)
O3 0.0501(10) 0.0261(8) 0.0201(8) 0.0098(6) -0.0022(7) 0.0107(7)
O6 0.0299(8) 0.0420(9) 0.0479(10) 0.0143(8) -0.0075(7) 0.0150(7)
N1 0.0261(9) 0.0246(9) 0.0229(9) 0.0015(7) -0.0033(7) 0.0095(7)
O7 0.0295(10) 0.0805(15) 0.0495(12) -0.0047(11) 0.0045(9) 0.0151(10)
F3 0.146(2) 0.0644(12) 0.0365(10) 0.0248(9) -0.0279(12) -0.0190(13)
F1 0.182(2) 0.0385(10) 0.0368(10) 0.0139(8) 0.0286(13) 0.0103(12)
N2 0.0433(12) 0.0473(12) 0.0348(11) 0.0154(10) 0.0130(10) 0.0149(10)
C9 0.0268(10) 0.0169(9) 0.0220(10) 0.0063(8) -0.0044(8) 0.0042(8)
C3 0.0264(10) 0.0220(9) 0.0158(9) 0.0059(8) 0.0027(8) 0.0078(8)
C1 0.0241(9) 0.0196(9) 0.0179(9) 0.0068(7) 0.0014(8) 0.0083(8)
C15 0.0254(10) 0.0214(9) 0.0194(10) 0.0043(8) 0.0047(8) 0.0086(8)
C4 0.0240(10) 0.0222(9) 0.0164(9) 0.0052(7) 0.0021(8) 0.0062(8)
C21 0.0220(9) 0.0260(10) 0.0211(10) 0.0051(8) 0.0021(8) 0.0103(8)
C6 0.0331(11) 0.0208(9) 0.0238(10) 0.0070(8) 0.0029(9) 0.0051(8)
C22 0.0221(10) 0.0257(10) 0.0224(10) 0.0058(8) 0.0014(8) 0.0082(8)
C20 0.0265(10) 0.0241(10) 0.0225(10) 0.0043(8) 0.0045(8) 0.0102(8)
C5 0.0303(11) 0.0235(10) 0.0207(10) 0.0091(8) 0.0032(8) 0.0102(8)
C2 0.0272(10) 0.0231(10) 0.0181(10) 0.0072(8) 0.0022(8) 0.0083(8)
C7 0.0323(11) 0.0261(10) 0.0219(10) 0.0045(8) -0.0044(9) 0.0023(9)
C8 0.0306(11) 0.0272(10) 0.0195(10) 0.0092(8) -0.0009(8) 0.0082(9)
C23 0.0264(10) 0.0319(11) 0.0219(10) 0.0059(9) 0.0021(8) 0.0126(9)
C14 0.0309(11) 0.0239(10) 0.0327(12) 0.0089(9) 0.0041(9) 0.0079(9)
C16 0.0334(11) 0.0264(10) 0.0227(10) 0.0072(8) 0.0050(9) 0.0082(9)
O8 0.0899(18) 0.121(2) 0.0357(11) 0.0350(13) 0.0322(12) 0.0557(17)
C10 0.0325(11) 0.0264(10) 0.0273(11) 0.0095(9) 0.0022(9) 0.0057(9)
C17 0.0415(13) 0.0269(11) 0.0306(12) 0.0103(9) 0.0121(10) 0.0079(10)
C19 0.0230(10) 0.0305(11) 0.0344(12) 0.0020(9) 0.0036(9) 0.0078(9)
C26 0.0444(13) 0.0262(11) 0.0280(12) 0.0085(9) 0.0034(10) 0.0065(10)
C27 0.0406(13) 0.0410(13) 0.0227(11) 0.0081(10) 0.0051(10) 0.0153(11)
C11 0.0494(15) 0.0315(12) 0.0283(12) 0.0148(10) -0.0073(11) 0.0023(11)
C24 0.0528(15) 0.0337(12) 0.0219(11) 0.0003(9) 0.0030(10) 0.0108(11)
C13 0.0272(11) 0.0275(11) 0.0565(16) 0.0132(11) -0.0027(11) 0.0081(9)
C12 0.0387(13) 0.0280(12) 0.0501(15) 0.0151(11) -0.0187(12) 0.0043(10)
C18 0.0315(12) 0.0285(11) 0.0409(13) 0.0069(10) 0.0134(10) 0.0035(9)
F2 0.106(2) 0.291(4) 0.205(3) 0.214(4) 0.118(2) 0.131(3)
C25 0.0682(18) 0.0259(12) 0.0333(13) 0.0009(10) 0.0040(13) 0.0022(12)

loop_
_atom_type_symbol
_atom_type_description
_atom_type_scat_dispersion_real
_atom_type_scat_dispersion_imag
_atom_type_scat_source
C C 0.0033 0.0016 'International Tables Vol C Tables 4.2.6.8 and 6.1.1.4'
H H 0.0000 0.0000 'International Tables Vol C Tables 4.2.6.8 and 6.1.1.4'
F F 0.0171 0.0103 'International Tables Vol C Tables 4.2.6.8 and 6.1.1.4'
N N 0.0061 0.0033 'International Tables Vol C Tables 4.2.6.8 and 6.1.1.4'
O O 0.0106 0.0060 'International Tables Vol C Tables 4.2.6.8 and 6.1.1.4'
S S 0.1246 0.1234 'International Tables Vol C Tables 4.2.6.8 and 6.1.1.4'

loop_
_geom_angle_atom_site_label_1
_geom_angle_atom_site_label_2
_geom_angle_atom_site_label_3
_geom_angle
_geom_angle_site_symmetry_1
_geom_angle_site_symmetry_3
_geom_angle_publ_flag
O1 S1 O2 119.38(9) . . ?
O1 S1 C1 105.27(9) . . ?
O1 S1 C21 109.16(9) . . ?
O2 S1 C1 110.49(9) . . ?
O2 S1 C21 107.54(10) . . ?
C21 S1 C1 103.96(9) . . ?
C4 O4 C9 119.78(15) . . ?
O5 N1 C20 118.61(16) . . ?
O6 N1 O5 123.36(18) . . ?
O6 N1 C20 118.00(18) . . ?
O7 N2 O8 124.1(2) . . ?
O7 N2 C10 118.6(2) . . ?
O8 N2 C10 117.3(2) . . ?
O4 C9 C10 122.83(19) . . ?
C14 C9 O4 117.40(18) . . ?
C14 C9 C10 119.2(2) . . ?
C4 C3 C2 125.28(18) . . ?
C8 C3 C4 118.10(18) . . ?
C8 C3 C2 116.62(18) . . ?
S1 C1 H1 108.2 . . ?
C15 C1 S1 112.85(13) . . ?
C15 C1 H1 108.2 . . ?
C15 C1 C2 113.84(16) . . ?
C2 C1 S1 105.20(13) . . ?
C2 C1 H1 108.2 . . ?
C20 C15 C1 123.93(18) . . ?
C20 C15 C16 116.14(19) . . ?
C16 C15 C1 119.83(18) . . ?
O4 C4 C3 116.73(17) . . ?
O4 C4 C5 122.56(18) . . ?
C5 C4 C3 120.69(18) . . ?
C22 C21 S1 119.08(16) . . ?
C26 C21 S1 118.99(16) . . ?
C26 C21 C22 121.92(19) . . ?
C5 C6 H6 119.5 . . ?
C5 C6 C7 120.97(19) . . ?
C7 C6 H6 119.5 . . ?
C21 C22 H22 120.9 . . ?
C21 C22 C23 118.29(19) . . ?
C23 C22 H22 120.9 . . ?
C15 C20 N1 121.99(18) . . ?
C19 C20 N1 115.16(19) . . ?
C19 C20 C15 122.8(2) . . ?
C4 C5 H5 120.2 . . ?
C6 C5 C4 119.55(19) . . ?
C6 C5 H5 120.2 . . ?
O3 C2 C3 120.90(18) . . ?
O3 C2 C1 120.03(17) . . ?
C3 C2 C1 118.87(16) . . ?
C6 C7 H7 120.4 . . ?
C8 C7 C6 119.1(2) . . ?
C8 C7 H7 120.4 . . ?
C3 C8 H8 119.2 . . ?
C7 C8 C3 121.53(19) . . ?
C7 C8 H8 119.2 . . ?
C22 C23 C27 119.8(2) . . ?
C24 C23 C22 120.5(2) . . ?
C24 C23 C27 119.7(2) . . ?
C9 C14 H14 119.9 . . ?
C9 C14 C13 120.3(2) . . ?
C13 C14 H14 119.9 . . ?
C15 C16 H16 119.2 . . ?
C17 C16 C15 121.7(2) . . ?
C17 C16 H16 119.2 . . ?
C9 C10 N2 122.2(2) . . ?
C9 C10 C11 120.4(2) . . ?
C11 C10 N2 117.5(2) . . ?
C16 C17 H17 119.9 . . ?
C18 C17 C16 120.1(2) . . ?
C18 C17 H17 119.9 . . ?
C20 C19 H19 120.4 . . ?
C18 C19 C20 119.3(2) . . ?
C18 C19 H19 120.4 . . ?
C21 C26 H26 120.6 . . ?
C25 C26 C21 118.7(2) . . ?
C25 C26 H26 120.6 . . ?
F3 C27 C23 113.7(2) . . ?
F1 C27 F3 105.2(2) . . ?
F1 C27 C23 114.16(19) . . ?
F2 C27 F3 105.0(3) . . ?
F2 C27 F1 105.0(3) . . ?
F2 C27 C23 112.9(2) . . ?
C10 C11 H11 120.3 . . ?
C12 C11 C10 119.4(2) . . ?
C12 C11 H11 120.3 . . ?
C23 C24 H24 119.9 . . ?
C25 C24 C23 120.2(2) . . ?
C25 C24 H24 119.9 . . ?
C14 C13 H13 119.8 . . ?
C12 C13 C14 120.5(2) . . ?
C12 C13 H13 119.8 . . ?
C11 C12 H12 119.8 . . ?
C13 C12 C11 120.3(2) . . ?
C13 C12 H12 119.8 . . ?
C17 C18 H18 120.1 . . ?
C19 C18 C17 119.9(2) . . ?
C19 C18 H18 120.1 . . ?
C26 C25 H25 119.8 . . ?
C24 C25 C26 120.3(2) . . ?
C24 C25 H25 119.8 . . ?

loop_
_geom_bond_atom_site_label_1
_geom_bond_atom_site_label_2
_geom_bond_distance
_geom_bond_site_symmetry_2
_geom_bond_publ_flag
S1 O1 1.4355(15) . ?
S1 O2 1.4426(15) . ?
S1 C1 1.817(2) . ?
S1 C21 1.765(2) . ?
O4 C9 1.386(2) . ?
O4 C4 1.379(2) . ?
O5 N1 1.233(2) . ?
O3 C2 1.210(2) . ?
O6 N1 1.224(2) . ?
N1 C20 1.473(3) . ?
O7 N2 1.226(3) . ?
F3 C27 1.306(3) . ?
F1 C27 1.302(3) . ?
N2 O8 1.232(3) . ?
N2 C10 1.457(3) . ?
C9 C14 1.378(3) . ?
C9 C10 1.392(3) . ?
C3 C4 1.402(3) . ?
C3 C2 1.492(3) . ?
C3 C8 1.401(3) . ?
C1 H1 1.0000 . ?
C1 C15 1.513(3) . ?
C1 C2 1.551(3) . ?
C15 C20 1.400(3) . ?
C15 C16 1.402(3) . ?
C4 C5 1.392(3) . ?
C21 C22 1.387(3) . ?
C21 C26 1.387(3) . ?
C6 H6 0.9500 . ?
C6 C5 1.380(3) . ?
C6 C7 1.390(3) . ?
C22 H22 0.9500 . ?
C22 C23 1.390(3) . ?
C20 C19 1.388(3) . ?
C5 H5 0.9500 . ?
C7 H7 0.9500 . ?
C7 C8 1.379(3) . ?
C8 H8 0.9500 . ?
C23 C27 1.495(3) . ?
C23 C24 1.386(3) . ?
C14 H14 0.9500 . ?
C14 C13 1.385(3) . ?
C16 H16 0.9500 . ?
C16 C17 1.389(3) . ?
C10 C11 1.394(3) . ?
C17 H17 0.9500 . ?
C17 C18 1.388(4) . ?
C19 H19 0.9500 . ?
C19 C18 1.379(3) . ?
C26 H26 0.9500 . ?
C26 C25 1.386(3) . ?
C27 F2 1.289(3) . ?
C11 H11 0.9500 . ?
C11 C12 1.378(4) . ?
C24 H24 0.9500 . ?
C24 C25 1.382(4) . ?
C13 H13 0.9500 . ?
C13 C12 1.370(4) . ?
C12 H12 0.9500 . ?
C18 H18 0.9500 . ?
C25 H25 0.9500 . ?

loop_
_geom_torsion_atom_site_label_1
_geom_torsion_atom_site_label_2
_geom_torsion_atom_site_label_3
_geom_torsion_atom_site_label_4
_geom_torsion
_geom_torsion_site_symmetry_1
_geom_torsion_site_symmetry_2
_geom_torsion_site_symmetry_3
_geom_torsion_site_symmetry_4
_geom_torsion_publ_flag
S1 C1 C15 C20 118.17(18) . . . . ?
S1 C1 C15 C16 -65.7(2) . . . . ?
S1 C1 C2 O3 63.7(2) . . . . ?
S1 C1 C2 C3 -111.00(17) . . . . ?
S1 C21 C22 C23 -178.74(15) . . . . ?
S1 C21 C26 C25 178.7(2) . . . . ?
O4 C9 C14 C13 170.59(19) . . . . ?
O4 C9 C10 N2 9.4(3) . . . . ?
O4 C9 C10 C11 -169.57(19) . . . . ?
O4 C4 C5 C6 -178.23(18) . . . . ?
O1 S1 C1 C15 174.32(13) . . . . ?
O1 S1 C1 C2 49.63(14) . . . . ?
O1 S1 C21 C22 25.09(19) . . . . ?
O1 S1 C21 C26 -153.66(18) . . . . ?
O5 N1 C20 C15 -33.7(3) . . . . ?
O5 N1 C20 C19 144.96(19) . . . . ?
O2 S1 C1 C15 44.16(16) . . . . ?
O2 S1 C1 C2 -80.52(14) . . . . ?
O2 S1 C21 C22 155.97(16) . . . . ?
O2 S1 C21 C26 -22.8(2) . . . . ?
O6 N1 C20 C15 148.4(2) . . . . ?
O6 N1 C20 C19 -33.0(3) . . . . ?
N1 C20 C19 C18 -176.98(18) . . . . ?
O7 N2 C10 C9 20.8(3) . . . . ?
O7 N2 C10 C11 -160.2(2) . . . . ?
N2 C10 C11 C12 179.5(2) . . . . ?
C9 O4 C4 C3 -179.02(17) . . . . ?
C9 O4 C4 C5 -0.9(3) . . . . ?
C9 C14 C13 C12 0.4(3) . . . . ?
C9 C10 C11 C12 -1.5(3) . . . . ?
C3 C4 C5 C6 -0.2(3) . . . . ?
C1 S1 C21 C22 -86.85(17) . . . . ?
C1 S1 C21 C26 94.41(18) . . . . ?
C1 C15 C20 N1 -7.0(3) . . . . ?
C1 C15 C20 C19 174.47(19) . . . . ?
C1 C15 C16 C17 -176.44(19) . . . . ?
C15 C1 C2 O3 -60.3(3) . . . . ?
C15 C1 C2 C3 124.93(19) . . . . ?
C15 C20 C19 C18 1.7(3) . . . . ?
C15 C16 C17 C18 1.9(3) . . . . ?
C4 O4 C9 C14 93.2(2) . . . . ?
C4 O4 C9 C10 -95.8(2) . . . . ?
C4 C3 C2 O3 151.0(2) . . . . ?
C4 C3 C2 C1 -34.3(3) . . . . ?
C4 C3 C8 C7 1.1(3) . . . . ?
C21 S1 C1 C15 -70.95(15) . . . . ?
C21 S1 C1 C2 164.36(13) . . . . ?
C21 C22 C23 C27 177.98(19) . . . . ?
C21 C22 C23 C24 0.1(3) . . . . ?
C21 C26 C25 C24 0.0(4) . . . . ?
C6 C7 C8 C3 -0.2(3) . . . . ?
C22 C21 C26 C25 0.0(4) . . . . ?
C22 C23 C27 F3 148.3(2) . . . . ?
C22 C23 C27 F1 27.7(3) . . . . ?
C22 C23 C27 F2 -92.2(3) . . . . ?
C22 C23 C24 C25 -0.2(4) . . . . ?
C20 C15 C16 C17 0.0(3) . . . . ?
C20 C19 C18 C17 0.3(3) . . . . ?
C5 C6 C7 C8 -0.9(3) . . . . ?
C2 C3 C4 O4 -2.2(3) . . . . ?
C2 C3 C4 C5 179.67(18) . . . . ?
C2 C3 C8 C7 -179.43(19) . . . . ?
C2 C1 C15 C20 -122.0(2) . . . . ?
C2 C1 C15 C16 54.1(2) . . . . ?
C7 C6 C5 C4 1.0(3) . . . . ?
C8 C3 C4 O4 177.31(17) . . . . ?
C8 C3 C4 C5 -0.9(3) . . . . ?
C8 C3 C2 O3 -28.5(3) . . . . ?
C8 C3 C2 C1 146.19(18) . . . . ?
C23 C24 C25 C26 0.1(4) . . . . ?
C14 C9 C10 N2 -179.8(2) . . . . ?
C14 C9 C10 C11 1.3(3) . . . . ?
C14 C13 C12 C11 -0.6(4) . . . . ?
C16 C15 C20 N1 176.78(17) . . . . ?
C16 C15 C20 C19 -1.8(3) . . . . ?
C16 C17 C18 C19 -2.0(3) . . . . ?
O8 N2 C10 C9 -157.6(2) . . . . ?
O8 N2 C10 C11 21.4(3) . . . . ?
C10 C9 C14 C13 -0.7(3) . . . . ?
C10 C11 C12 C13 1.1(4) . . . . ?
C26 C21 C22 C23 0.0(3) . . . . ?
C27 C23 C24 C25 -178.0(2) . . . . ?
C24 C23 C27 F3 -33.8(3) . . . . ?
C24 C23 C27 F1 -154.5(3) . . . . ?
C24 C23 C27 F2 85.7(4) . . . . ?
